data_2226261
loop_
_publ_author_name
'Liu, Jian-Feng'
'Zhao, Guo-Liang'

_publ_section_title
;
 2-(4-Hydroxyphenyl)acetic acid--4,4'-bipyridine (1/1)
;
_journal_coeditor_code PV2281
_journal_issue 6
_journal_name_full 'Acta Crystallographica Section E'
_journal_page_first o1455
_journal_paper_doi 10.1107/S1600536810018842
_journal_volume 66
_journal_year 2010
_chemical_formula_iupac 'C10 H8 N2, C8 H8 O3'
_chemical_formula_moiety 'C10 H8 N2, C8 H8 O3'
_chemical_formula_sum 'C18 H16 N2 O3'
_chemical_formula_weight 308.33
_chemical_name_systematic
;
2-(4-Hydroxyphenyl)acetic acid--4,4'-bipyridine (1/1)
;
_space_group_IT_number 15
_symmetry_cell_setting monoclinic
_symmetry_space_group_name_Hall '-C 2yc'
_symmetry_space_group_name_H-M 'C 1 2/c 1'
_atom_sites_solution_hydrogens geom
_atom_sites_solution_primary direct
_atom_sites_solution_secondary difmap
_audit_creation_method SHELXL-97
_cell_angle_alpha 90.00
_cell_angle_beta 122.321(2)
_cell_angle_gamma 90.00
_cell_formula_units_Z 8
_cell_length_a 25.3578(6)
_cell_length_b 10.2305(2)
_cell_length_c 14.2546(4)
_cell_measurement_reflns_used 3274
_cell_measurement_temperature 296(2)
_cell_measurement_theta_max 27.7
_cell_measurement_theta_min 1.9
_cell_volume 3125.03(15)
_computing_cell_refinement 'SAINT (Bruker, 2006)'
_computing_data_collection 'APEX2 (Bruker, 2006)'
_computing_data_reduction 'SAINT (Bruker, 2006)'
_computing_molecular_graphics 'SHELXTL (Sheldrick, 2008)'
_computing_publication_material 'SHELXL97 (Sheldrick, 2008)'
_computing_structure_refinement 'SHELXL97 (Sheldrick, 2008)'
_computing_structure_solution 'SHELXS97 (Sheldrick, 2008)'
_diffrn_ambient_temperature 296(2)
_diffrn_measured_fraction_theta_full 0.998
_diffrn_measured_fraction_theta_max 0.998
_diffrn_measurement_device_type 'Bruker APEXII CCD area-detector'
_diffrn_measurement_method '\f & \w scans'
_diffrn_radiation_monochromator graphite
_diffrn_radiation_source 'fine-focus sealed tube'
_diffrn_radiation_type MoK\a
_diffrn_radiation_wavelength 0.71073
_diffrn_reflns_av_R_equivalents 0.043
_diffrn_reflns_av_sigmaI/netI 0.029
_diffrn_reflns_limit_h_max 32
_diffrn_reflns_limit_h_min -32
_diffrn_reflns_limit_k_max 13
_diffrn_reflns_limit_k_min -13
_diffrn_reflns_limit_l_max 18
_diffrn_reflns_limit_l_min -18
_diffrn_reflns_number 24334
_diffrn_reflns_theta_full 27.7
_diffrn_reflns_theta_max 27.7
_diffrn_reflns_theta_min 1.9
_diffrn_standards_interval_count 0
_diffrn_standards_interval_time 0
_diffrn_standards_number 0
_exptl_absorpt_coefficient_mu 0.091
_exptl_absorpt_correction_T_max 0.994
_exptl_absorpt_correction_T_min 0.984
_exptl_absorpt_correction_type multi-scan
_exptl_absorpt_process_details '(SADABS; Sheldrick, 1996)'
_exptl_crystal_colour colourless
_exptl_crystal_density_diffrn 1.311
_exptl_crystal_density_method 'not measured'
_exptl_crystal_description block
_exptl_crystal_F_000 1296
_exptl_crystal_size_max 0.245
_exptl_crystal_size_mid 0.144
_exptl_crystal_size_min 0.064
_refine_diff_density_max 0.15
_refine_diff_density_min -0.16
_refine_ls_extinction_method none
_refine_ls_goodness_of_fit_ref 1.06
_refine_ls_hydrogen_treatment mixed
_refine_ls_matrix_type full
_refine_ls_number_parameters 214
_refine_ls_number_reflns 3650
_refine_ls_number_restraints 0
_refine_ls_restrained_S_all 1.06
_refine_ls_R_factor_all 0.085
_refine_ls_R_factor_gt 0.047
_refine_ls_shift/su_max 0.000
_refine_ls_shift/su_mean 0.000
_refine_ls_structure_factor_coef Fsqd
_refine_ls_weighting_details 'calc w=1/[\s^2^(Fo^2^)+(0.0650P)^2^+0.2994P] where P=(Fo^2^+2Fc^2^)/3'
_refine_ls_weighting_scheme calc
_refine_ls_wR_factor_gt 0.120
_refine_ls_wR_factor_ref 0.139
_reflns_number_gt 2128
_reflns_number_total 3650
_reflns_threshold_expression I>2\s(I)
_cod_data_source_file pv2281.cif
_cod_data_source_block I
_cod_depositor_comments
;
The following automatic conversions were performed:
'_symmetry_cell_setting' value 'Monoclinic' changed to 'monoclinic'
according to '/home/saulius/struct/CIF-dictionaries/cif_core.dic'
dictionary named 'cif_core.dic' version 2.4.1 from 2010-06-29.

Automatic conversion script
Id: cif_fix_enum 1527 2010-12-29 10:47:43Z saulius 
;
_cod_original_sg_symbol_H-M 'C 2/c'
_cod_database_code 2226261
_cod_database_fobs_code 2226261

loop_
_symmetry_equiv_pos_as_xyz
'x, y, z'
'-x, y, -z+1/2'
'x+1/2, y+1/2, z'
'-x+1/2, y+1/2, -z+1/2'
'-x, -y, -z'
'x, -y, z-1/2'
'-x+1/2, -y+1/2, -z'
'x+1/2, -y+1/2, z-1/2'

loop_
_atom_site_type_symbol
_atom_site_label
_atom_site_fract_x
_atom_site_fract_y
_atom_site_fract_z
_atom_site_U_iso_or_equiv
_atom_site_adp_type
_atom_site_calc_flag
_atom_site_refinement_flags
_atom_site_occupancy
_atom_site_disorder_assembly
_atom_site_disorder_group
C C1 0.54789(7) 0.32235(16) 0.04851(15) 0.0637(5) Uani d . 1 . .
C C2 0.54036(7) 0.28856(15) 0.13430(17) 0.0674(5) Uani d . 1 . .
H H2A 0.5211 0.2098 0.1308 0.081 Uiso calc R 1 . .
C C3 0.56064(8) 0.36856(15) 0.22505(16) 0.0624(5) Uani d . 1 . .
H H3A 0.5554 0.3431 0.2822 0.075 Uiso calc R 1 . .
C C4 0.58890(7) 0.48680(14) 0.23132(14) 0.0540(4) Uani d . 1 . .
C C5 0.59659(7) 0.52233(14) 0.14611(14) 0.0555(4) Uani d . 1 . .
H H5A 0.6156 0.6014 0.1494 0.067 Uiso calc R 1 . .
C C6 0.57611(8) 0.44072(16) 0.05596(15) 0.0618(4) Uani d . 1 . .
H H6A 0.5814 0.4660 -0.0011 0.074 Uiso calc R 1 . .
C C7 0.52498(9) 0.23409(19) -0.05088(17) 0.0888(7) Uani d . 1 . .
H H7A 0.4826 0.2074 -0.0765 0.107 Uiso calc R 1 . .
H H7B 0.5235 0.2843 -0.1100 0.107 Uiso calc R 1 . .
C C8 0.56331(9) 0.11343(17) -0.03167(16) 0.0686(5) Uani d . 1 . .
C C9 0.27818(7) 0.03470(14) 0.13722(13) 0.0531(4) Uani d . 1 . .
C C10 0.24522(9) -0.08224(16) 0.10478(15) 0.0668(5) Uani d . 1 . .
H H10A 0.2019 -0.0821 0.0680 0.080 Uiso calc R 1 . .
C C11 0.27717(11) -0.19771(17) 0.12756(17) 0.0777(6) Uani d . 1 . .
H H11A 0.2543 -0.2749 0.1067 0.093 Uiso calc R 1 . .
C C12 0.37044(10) -0.09378(19) 0.20793(17) 0.0780(6) Uani d . 1 . .
H H12A 0.4136 -0.0968 0.2423 0.094 Uiso calc R 1 . .
C C13 0.34242(8) 0.02609(17) 0.19086(15) 0.0669(5) Uani d . 1 . .
H H13A 0.3666 0.1015 0.2153 0.080 Uiso calc R 1 . .
C C14 0.24634(7) 0.16282(14) 0.11616(13) 0.0510(4) Uani d . 1 . .
C C15 0.18450(8) 0.17940(15) 0.03144(14) 0.0600(4) Uani d . 1 . .
H H15A 0.1621 0.1097 -0.0147 0.072 Uiso calc R 1 . .
C C16 0.15638(8) 0.29964(16) 0.01587(15) 0.0656(5) Uani d . 1 . .
H H16A 0.1144 0.3078 -0.0394 0.079 Uiso calc R 1 . .
C C17 0.24598(9) 0.38940(16) 0.15596(15) 0.0657(5) Uani d . 1 . .
H H17A 0.2678 0.4619 0.1983 0.079 Uiso calc R 1 . .
C C18 0.27730(8) 0.27190(15) 0.17954(14) 0.0616(4) Uani d . 1 . .
H H18A 0.3188 0.2660 0.2375 0.074 Uiso calc R 1 . .
N N1 0.33881(9) -0.20646(15) 0.17762(14) 0.0809(5) Uani d . 1 . .
N N2 0.18645(7) 0.40479(13) 0.07623(12) 0.0636(4) Uani d . 1 . .
O O1 0.54120(7) 0.01483(14) -0.08188(14) 0.1052(6) Uani d . 1 . .
O O2 0.62304(6) 0.12757(12) 0.04163(12) 0.0847(5) Uani d . 1 . .
H H2O 0.6456(10) 0.046(2) 0.0532(17) 0.102 Uiso d . 1 . .
O O3 0.60808(6) 0.56199(12) 0.32305(11) 0.0733(4) Uani d . 1 . .
H H3O 0.6234(10) 0.635(2) 0.3150(17) 0.088 Uiso d . 1 . .

loop_
_atom_site_aniso_label
_atom_site_aniso_U_11
_atom_site_aniso_U_22
_atom_site_aniso_U_33
_atom_site_aniso_U_12
_atom_site_aniso_U_13
_atom_site_aniso_U_23
C1 0.0446(9) 0.0533(9) 0.0674(12) 0.0112(7) 0.0128(8) -0.0090(8)
C2 0.0489(10) 0.0440(9) 0.0873(13) -0.0055(7) 0.0218(9) -0.0050(9)
C3 0.0525(10) 0.0557(9) 0.0743(12) -0.0072(7) 0.0308(9) 0.0034(8)
C4 0.0497(9) 0.0439(8) 0.0632(11) -0.0009(6) 0.0266(8) -0.0024(7)
C5 0.0510(9) 0.0436(8) 0.0665(11) -0.0021(6) 0.0279(8) 0.0006(7)
C6 0.0531(10) 0.0616(10) 0.0626(11) 0.0104(7) 0.0255(9) 0.0015(8)
C7 0.0684(13) 0.0733(12) 0.0792(13) 0.0164(10) 0.0090(10) -0.0249(10)
C8 0.0630(12) 0.0584(10) 0.0692(12) 0.0031(8) 0.0252(10) -0.0127(9)
C9 0.0596(10) 0.0485(8) 0.0501(9) 0.0060(7) 0.0286(8) 0.0056(7)
C10 0.0709(12) 0.0541(10) 0.0711(12) 0.0042(8) 0.0350(10) 0.0022(8)
C11 0.0991(16) 0.0501(10) 0.0807(13) 0.0072(10) 0.0461(12) 0.0066(9)
C12 0.0722(13) 0.0720(13) 0.0792(13) 0.0231(10) 0.0333(11) 0.0192(10)
C13 0.0621(11) 0.0595(10) 0.0687(12) 0.0107(8) 0.0280(10) 0.0110(8)
C14 0.0547(9) 0.0484(8) 0.0533(9) 0.0038(7) 0.0311(8) 0.0066(7)
C15 0.0599(10) 0.0501(9) 0.0636(11) 0.0012(7) 0.0288(9) -0.0005(8)
C16 0.0555(10) 0.0618(10) 0.0669(11) 0.0091(8) 0.0243(9) 0.0035(9)
C17 0.0690(12) 0.0540(9) 0.0680(11) 0.0023(8) 0.0325(10) -0.0062(8)
C18 0.0562(10) 0.0567(9) 0.0624(11) 0.0022(7) 0.0253(9) -0.0027(8)
N1 0.1009(14) 0.0620(10) 0.0767(11) 0.0285(9) 0.0454(10) 0.0179(8)
N2 0.0656(10) 0.0546(8) 0.0665(9) 0.0094(7) 0.0327(8) -0.0004(7)
O1 0.0818(10) 0.0680(9) 0.1354(14) -0.0077(7) 0.0376(9) -0.0416(9)
O2 0.0640(9) 0.0596(7) 0.0937(10) 0.0124(6) 0.0175(8) -0.0179(7)
O3 0.0921(10) 0.0576(7) 0.0738(8) -0.0186(6) 0.0467(8) -0.0124(6)

loop_
_atom_type_symbol
_atom_type_description
_atom_type_scat_dispersion_real
_atom_type_scat_dispersion_imag
_atom_type_scat_source
C C 0.0033 0.0016 'International Tables Vol C Tables 4.2.6.8 and 6.1.1.4'
H H 0.0000 0.0000 'International Tables Vol C Tables 4.2.6.8 and 6.1.1.4'
N N 0.0061 0.0033 'International Tables Vol C Tables 4.2.6.8 and 6.1.1.4'
O O 0.0106 0.0060 'International Tables Vol C Tables 4.2.6.8 and 6.1.1.4'

loop_
_geom_angle_atom_site_label_1
_geom_angle_atom_site_label_2
_geom_angle_atom_site_label_3
_geom_angle_site_symmetry_1
_geom_angle_site_symmetry_3
_geom_angle
_geom_angle_publ_flag
C2 C1 C6 . . 117.60(16) ?
C2 C1 C7 . . 121.07(18) ?
C6 C1 C7 . . 121.33(19) ?
C3 C2 C1 . . 121.66(16) ?
C3 C2 H2A . . 119.2 ?
C1 C2 H2A . . 119.2 ?
C2 C3 C4 . . 120.03(17) ?
C2 C3 H3A . . 120.0 ?
C4 C3 H3A . . 120.0 ?
O3 C4 C5 . . 123.41(14) ?
O3 C4 C3 . . 117.52(16) ?
C5 C4 C3 . . 119.07(15) ?
C4 C5 C6 . . 120.07(14) ?
C4 C5 H5A . . 120.0 ?
C6 C5 H5A . . 120.0 ?
C5 C6 C1 . . 121.56(17) ?
C5 C6 H6A . . 119.2 ?
C1 C6 H6A . . 119.2 ?
C8 C7 C1 . . 115.68(15) ?
C8 C7 H7A . . 108.4 ?
C1 C7 H7A . . 108.4 ?
C8 C7 H7B . . 108.4 ?
C1 C7 H7B . . 108.4 ?
H7A C7 H7B . . 107.4 ?
O1 C8 O2 . . 123.08(17) ?
O1 C8 C7 . . 122.41(17) ?
O2 C8 C7 . . 114.47(15) ?
C13 C9 C10 . . 116.75(15) ?
C13 C9 C14 . . 121.38(14) ?
C10 C9 C14 . . 121.87(15) ?
C11 C10 C9 . . 119.30(18) ?
C11 C10 H10A . . 120.3 ?
C9 C10 H10A . . 120.3 ?
N1 C11 C10 . . 124.19(18) ?
N1 C11 H11A . . 117.9 ?
C10 C11 H11A . . 117.9 ?
N1 C12 C13 . . 123.29(19) ?
N1 C12 H12A . . 118.4 ?
C13 C12 H12A . . 118.4 ?
C12 C13 C9 . . 119.99(17) ?
C12 C13 H13A . . 120.0 ?
C9 C13 H13A . . 120.0 ?
C18 C14 C15 . . 116.89(14) ?
C18 C14 C9 . . 121.49(14) ?
C15 C14 C9 . . 121.61(14) ?
C16 C15 C14 . . 119.74(16) ?
C16 C15 H15A . . 120.1 ?
C14 C15 H15A . . 120.1 ?
N2 C16 C15 . . 123.21(16) ?
N2 C16 H16A . . 118.4 ?
C15 C16 H16A . . 118.4 ?
N2 C17 C18 . . 123.72(16) ?
N2 C17 H17A . . 118.1 ?
C18 C17 H17A . . 118.1 ?
C17 C18 C14 . . 119.42(16) ?
C17 C18 H18A . . 120.3 ?
C14 C18 H18A . . 120.3 ?
C11 N1 C12 . . 116.44(15) ?
C17 N2 C16 . . 116.96(14) ?
C8 O2 H2O . . 111.5(12) ?
C4 O3 H3O . . 108.1(14) ?

loop_
_geom_bond_atom_site_label_1
_geom_bond_atom_site_label_2
_geom_bond_site_symmetry_2
_geom_bond_distance
_geom_bond_publ_flag
C1 C2 . 1.379(3) ?
C1 C6 . 1.382(2) ?
C1 C7 . 1.510(2) ?
C2 C3 . 1.377(2) ?
C2 H2A . 0.9300 ?
C3 C4 . 1.384(2) ?
C3 H3A . 0.9300 ?
C4 O3 . 1.3631(19) ?
C4 C5 . 1.378(2) ?
C5 C6 . 1.380(2) ?
C5 H5A . 0.9300 ?
C6 H6A . 0.9300 ?
C7 C8 . 1.503(2) ?
C7 H7A . 0.9700 ?
C7 H7B . 0.9700 ?
C8 O1 . 1.190(2) ?
C8 O2 . 1.309(2) ?
C9 C13 . 1.384(2) ?
C9 C10 . 1.389(2) ?
C9 C14 . 1.484(2) ?
C10 C11 . 1.370(2) ?
C10 H10A . 0.9300 ?
C11 N1 . 1.330(2) ?
C11 H11A . 0.9300 ?
C12 N1 . 1.337(3) ?
C12 C13 . 1.372(2) ?
C12 H12A . 0.9300 ?
C13 H13A . 0.9300 ?
C14 C18 . 1.385(2) ?
C14 C15 . 1.386(2) ?
C15 C16 . 1.379(2) ?
C15 H15A . 0.9300 ?
C16 N2 . 1.333(2) ?
C16 H16A . 0.9300 ?
C17 N2 . 1.327(2) ?
C17 C18 . 1.380(2) ?
C17 H17A . 0.9300 ?
C18 H18A . 0.9300 ?
O2 H2O . 0.97(2) ?
O3 H3O . 0.87(2) ?

loop_
_geom_hbond_atom_site_label_D
_geom_hbond_atom_site_label_H
_geom_hbond_atom_site_label_A
_geom_hbond_site_symmetry_A
_geom_hbond_distance_DH
_geom_hbond_distance_HA
_geom_hbond_distance_DA
_geom_hbond_angle_DHA
O2 H2O N2 3_545 0.97(2) 1.71(2) 2.679(2) 179(2)
O3 H3O N1 2_665 0.87(2) 1.86(2) 2.728(2) 171(2)

loop_
_geom_torsion_atom_site_label_1
_geom_torsion_atom_site_label_2
_geom_torsion_atom_site_label_3
_geom_torsion_atom_site_label_4
_geom_torsion_site_symmetry_1
_geom_torsion_site_symmetry_2
_geom_torsion_site_symmetry_3
_geom_torsion_site_symmetry_4
_geom_torsion
_geom_torsion_publ_flag
C6 C1 C2 C3 . . . . -0.7(2) ?
C7 C1 C2 C3 . . . . -179.55(15) ?
C1 C2 C3 C4 . . . . 0.6(2) ?
C2 C3 C4 O3 . . . . -179.97(15) ?
C2 C3 C4 C5 . . . . -0.3(2) ?
O3 C4 C5 C6 . . . . 179.78(14) ?
C3 C4 C5 C6 . . . . 0.2(2) ?
C4 C5 C6 C1 . . . . -0.2(2) ?
C2 C1 C6 C5 . . . . 0.5(2) ?
C7 C1 C6 C5 . . . . 179.37(15) ?
C2 C1 C7 C8 . . . . -74.3(2) ?
C6 C1 C7 C8 . . . . 106.8(2) ?
C1 C7 C8 O1 . . . . 150.2(2) ?
C1 C7 C8 O2 . . . . -32.1(3) ?
C13 C9 C10 C11 . . . . 0.4(3) ?
C14 C9 C10 C11 . . . . -179.26(16) ?
C9 C10 C11 N1 . . . . -1.5(3) ?
N1 C12 C13 C9 . . . . -1.8(3) ?
C10 C9 C13 C12 . . . . 1.1(3) ?
C14 C9 C13 C12 . . . . -179.22(16) ?
C13 C9 C14 C18 . . . . -23.0(2) ?
C10 C9 C14 C18 . . . . 156.71(16) ?
C13 C9 C14 C15 . . . . 156.28(16) ?
C10 C9 C14 C15 . . . . -24.1(2) ?
C18 C14 C15 C16 . . . . -1.8(2) ?
C9 C14 C15 C16 . . . . 178.93(15) ?
C14 C15 C16 N2 . . . . 2.6(3) ?
N2 C17 C18 C14 . . . . 1.4(3) ?
C15 C14 C18 C17 . . . . -0.1(2) ?
C9 C14 C18 C17 . . . . 179.18(15) ?
C10 C11 N1 C12 . . . . 0.9(3) ?
C13 C12 N1 C11 . . . . 0.8(3) ?
C18 C17 N2 C16 . . . . -0.7(3) ?
C15 C16 N2 C17 . . . . -1.3(3) ?

loop_
_cod_related_entry_id
_cod_related_entry_database
_cod_related_entry_code
1 ChemSpider 30656097
